data_4346761
loop_
_publ_author_name
'Yempally, Veeranna'
'Fan, Wai Yip'
'Arndtsen, Bruce A.'
'Bengali, Ashfaq A.'

_publ_section_title
;
 Intramolecular C-C Bond Coupling of Nitriles to a Diimine Ligand in Group
 7 Metal Tricarbonyl Complexes.
;
_journal_issue 23
_journal_name_full 'Inorganic chemistry'
_journal_page_first 11441
_journal_page_last 11449
_journal_paper_doi 10.1021/acs.inorgchem.5b02087
_journal_volume 54
_journal_year 2015
_chemical_formula_sum 'C25 H24 Cl4 N3 O4 Re'
_chemical_formula_weight 758.47
_space_group_crystal_system monoclinic
_space_group_IT_number 14
_space_group_name_Hall '-P 2yn'
_space_group_name_H-M_alt 'P 1 21/n 1'
_atom_sites_solution_hydrogens mixed
_audit_creation_method SHELXL-2014/6
_cell_angle_alpha 90
_cell_angle_beta 106.591(2)
_cell_angle_gamma 90
_cell_formula_units_Z 4
_cell_length_a 10.3015(6)
_cell_length_b 18.0009(10)
_cell_length_c 15.1342(9)
_cell_measurement_reflns_used 9213
_cell_measurement_temperature 100(2)
_cell_measurement_theta_max 28.32
_cell_measurement_theta_min 2.66
_cell_volume 2689.6(3)
_computing_cell_refinement 'Bruker SAINT'
_computing_data_collection 'Bruker APEX2'
_computing_data_reduction 'Bruker SAINT'
_computing_molecular_graphics 'Bruker SHELXTL'
_computing_publication_material 'Bruker SHELXTL'
_computing_structure_refinement 'SHELXL-2014/6 (Sheldrick, 2014)'
_computing_structure_solution 'SHELXS-97 (Sheldrick 2008)'
_diffrn_ambient_temperature 100(2)
_diffrn_measured_fraction_theta_full 0.999
_diffrn_measured_fraction_theta_max 0.998
_diffrn_measurement_device_type 'Bruker D8 Venture'
_diffrn_measurement_method '\f and \w scans'
_diffrn_radiation_type MoK\a
_diffrn_radiation_wavelength 0.71073
_diffrn_reflns_av_R_equivalents 0.0349
_diffrn_reflns_av_unetI/netI 0.0228
_diffrn_reflns_Laue_measured_fraction_full 0.999
_diffrn_reflns_Laue_measured_fraction_max 0.998
_diffrn_reflns_limit_h_max 13
_diffrn_reflns_limit_h_min -13
_diffrn_reflns_limit_k_max 24
_diffrn_reflns_limit_k_min -23
_diffrn_reflns_limit_l_max 20
_diffrn_reflns_limit_l_min -20
_diffrn_reflns_number 46040
_diffrn_reflns_point_group_measured_fraction_full 0.999
_diffrn_reflns_point_group_measured_fraction_max 0.998
_diffrn_reflns_theta_full 25.242
_diffrn_reflns_theta_max 28.338
_diffrn_reflns_theta_min 2.263
_exptl_absorpt_coefficient_mu 4.953
_exptl_absorpt_correction_T_max 0.7457
_exptl_absorpt_correction_T_min 0.6215
_exptl_absorpt_correction_type multi-scan
_exptl_absorpt_process_details 'Sadabs, (Sheldrick 2012)'
_exptl_crystal_colour Yellow
_exptl_crystal_density_diffrn 1.873
_exptl_crystal_density_meas ?
_exptl_crystal_density_method 'Not Measured'
_exptl_crystal_description Block
_exptl_crystal_F_000 1480
_exptl_crystal_size_max 0.30
_exptl_crystal_size_mid 0.28
_exptl_crystal_size_min 0.25
_refine_diff_density_max 0.739
_refine_diff_density_min -0.623
_refine_diff_density_rms 0.086
_refine_ls_extinction_method none
_refine_ls_goodness_of_fit_ref 1.158
_refine_ls_hydrogen_treatment mixed
_refine_ls_matrix_type full
_refine_ls_number_parameters 406
_refine_ls_number_reflns 6698
_refine_ls_number_restraints 276
_refine_ls_restrained_S_all 1.150
_refine_ls_R_factor_all 0.0242
_refine_ls_R_factor_gt 0.0202
_refine_ls_shift/su_max 0.001
_refine_ls_shift/su_mean 0.000
_refine_ls_structure_factor_coef Fsqd
_refine_ls_weighting_details 'w=1/[\s^2^(Fo^2^)+(0.0044P)^2^+3.1030P] where P=(Fo^2^+2Fc^2^)/3'
_refine_ls_weighting_scheme calc
_refine_ls_wR_factor_gt 0.0367
_refine_ls_wR_factor_ref 0.0374
_reflns_Friedel_coverage 0.000
_reflns_number_gt 6205
_reflns_number_total 6698
_reflns_threshold_expression 'I > 2\s(I)'
_cod_data_source_file ic5b02087_si_003.cif
_cod_data_source_block F031
_cod_depositor_comments
;
The following automatic conversions were performed:

data item '_exptl_absorpt_correction_type' value 'Multi-scan' was
changed to 'multi-scan' in accordance with the
/home/saulius/struct/COD-crude-data/automatic-downloads/DataCite-retrospective/ACS/depositions/lib/dictionaries/cif_core.dic
dictionary named 'cif_core.dic' version 2.4.2 last updated on
2011-04-26.

data item '_exptl_crystal_density_meas' value 'Not Measured' was
changed to '?' -- the value is perceived as not measured.

Automatic conversion script
Id: cif_fix_values 6909 2019-04-08 15:41:33Z antanas 
;
_cod_original_sg_symbol_H-M 'P 21/n'
_cod_database_code 4346761
_shelx_space_group_comment
; 
The symmetry employed for this shelxl refinement is uniquely defined 
by the following loop, which should always be used as a source of 
symmetry information in preference to the above space-group names. 
They are only intended as comments. 
;
_shelxl_version_number 2014/6

loop_
_space_group_symop_operation_xyz
'x, y, z'
'-x+1/2, y+1/2, -z+1/2'
'-x, -y, -z'
'x-1/2, -y-1/2, z-1/2'

loop_
_atom_site_label
_atom_site_type_symbol
_atom_site_fract_x
_atom_site_fract_y
_atom_site_fract_z
_atom_site_U_iso_or_equiv
_atom_site_adp_type
_atom_site_occupancy
_atom_site_site_symmetry_order
_atom_site_calc_flag
_atom_site_refinement_flags_posn
_atom_site_refinement_flags_adp
_atom_site_refinement_flags_occupancy
_atom_site_disorder_assembly
_atom_site_disorder_group
O1 O 0.3270(2) 0.12372(12) 0.00183(16) 0.0166(4) Uani 0.855(4) 1 d D U P A 1
N3 N 0.1559(5) 0.13976(19) 0.1186(2) 0.0152(5) Uani 0.855(4) 1 d D U P A 1
H3X H 0.079(3) 0.1398(18) 0.080(2) 0.018 Uiso 0.855(4) 1 d . U P A 1
H3Y H 0.181(3) 0.0975(19) 0.104(2) 0.018 Uiso 0.855(4) 1 d . U P A 1
C18 C 0.2440(3) 0.19947(15) 0.10172(19) 0.0156(5) Uani 0.855(4) 1 d D U P A 1
H18A H 0.3327 0.1969 0.1494 0.019 Uiso 0.855(4) 1 calc R U P A 1
H18B H 0.2026 0.2481 0.1078 0.019 Uiso 0.855(4) 1 calc R U P A 1
C19 C 0.2666(3) 0.19463(14) 0.00788(19) 0.0160(4) Uani 0.855(4) 1 d D U P A 1
H19 H 0.1781 0.1988 -0.0410 0.019 Uiso 0.855(4) 1 calc R U P A 1
C20 C 0.3660(4) 0.25176(19) -0.0091(2) 0.0159(5) Uani 0.855(4) 1 d D U P A 1
H20A H 0.4291 0.2689 0.0498 0.019 Uiso 0.855(4) 1 calc R U P A 1
H20B H 0.3177 0.2952 -0.0432 0.019 Uiso 0.855(4) 1 calc R U P A 1
C21 C 0.4419(3) 0.20929(18) -0.0669(2) 0.0178(5) Uani 0.855(4) 1 d D U P A 1
H21A H 0.4250 0.2318 -0.1289 0.021 Uiso 0.855(4) 1 calc R U P A 1
H21B H 0.5406 0.2091 -0.0362 0.021 Uiso 0.855(4) 1 calc R U P A 1
C22 C 0.3843(5) 0.1308(2) -0.0736(2) 0.0174(5) Uani 0.855(4) 1 d D U P A 1
H22A H 0.3139 0.1236 -0.1331 0.021 Uiso 0.855(4) 1 calc R U P A 1
H22B H 0.4567 0.0935 -0.0686 0.021 Uiso 0.855(4) 1 calc R U P A 1
O1A O 0.3648(15) 0.1215(8) 0.0251(10) 0.0164(6) Uani 0.145(4) 1 d D U P A 2
N3A N 0.140(4) 0.1297(11) 0.1139(10) 0.0154(8) Uani 0.145(4) 1 d D U P A 2
H3A1 H 0.2037 0.0948 0.1131 0.018 Uiso 0.145(4) 1 calc R U P A 2
H3A2 H 0.0596 0.1115 0.0786 0.018 Uiso 0.145(4) 1 calc R U P A 2
C18A C 0.1710(16) 0.1945(8) 0.0644(11) 0.0159(7) Uani 0.145(4) 1 d D U P A 2
H18C H 0.1560 0.2409 0.0953 0.019 Uiso 0.145(4) 1 calc R U P A 2
H18D H 0.1113 0.1951 0.0003 0.019 Uiso 0.145(4) 1 calc R U P A 2
C19A C 0.3302(17) 0.1885(7) 0.0648(11) 0.0159(6) Uani 0.145(4) 1 d D U P A 2
H19A H 0.3877 0.1912 0.1303 0.019 Uiso 0.145(4) 1 calc R U P A 2
C20A C 0.370(2) 0.2523(10) 0.0125(13) 0.0164(7) Uani 0.145(4) 1 d D U P A 2
H20C H 0.2892 0.2752 -0.0307 0.020 Uiso 0.145(4) 1 calc R U P A 2
H20D H 0.4205 0.2908 0.0554 0.020 Uiso 0.145(4) 1 calc R U P A 2
C21A C 0.459(2) 0.2161(11) -0.0392(13) 0.0170(7) Uani 0.145(4) 1 d D U P A 2
H21C H 0.5539 0.2112 -0.0002 0.020 Uiso 0.145(4) 1 calc R U P A 2
H21D H 0.4573 0.2437 -0.0961 0.020 Uiso 0.145(4) 1 calc R U P A 2
C22A C 0.391(3) 0.1412(12) -0.0605(13) 0.0172(7) Uani 0.145(4) 1 d D U P A 2
H22C H 0.3052 0.1449 -0.1111 0.021 Uiso 0.145(4) 1 calc R U P A 2
H22D H 0.4507 0.1045 -0.0777 0.021 Uiso 0.145(4) 1 calc R U P A 2
Re1 Re 0.12558(2) 0.13279(2) 0.25804(2) 0.00993(3) Uani 1 1 d D . . . .
Cl1 Cl -0.13012(6) 0.24255(3) 0.04449(4) 0.01912(12) Uani 1 1 d . . . . .
Cl2 Cl -0.22765(6) 0.08061(3) 0.31921(4) 0.02155(13) Uani 1 1 d . . . . .
Cl3 Cl 0.41460(6) 0.02069(3) 0.18730(4) 0.02042(12) Uani 1 1 d . . . . .
Cl4 Cl 0.09863(6) -0.05923(3) 0.40179(4) 0.02274(13) Uani 1 1 d . . . . .
O2 O 0.09018(18) 0.12075(9) 0.45248(11) 0.0213(4) Uani 1 1 d . . . . .
O3 O 0.09202(18) 0.30177(9) 0.26844(12) 0.0223(4) Uani 1 1 d . . . . .
O4 O 0.42240(17) 0.16625(10) 0.36156(12) 0.0218(4) Uani 1 1 d . . . . .
N1 N -0.08330(18) 0.11374(10) 0.17821(12) 0.0109(4) Uani 1 1 d . . . . .
N2 N 0.15177(19) 0.01504(10) 0.23832(12) 0.0116(4) Uani 1 1 d . . . . .
C1 C -0.1783(2) 0.16810(12) 0.18764(15) 0.0121(4) Uani 1 1 d . . . . .
C2 C -0.2031(2) 0.23286(13) 0.13436(15) 0.0139(4) Uani 1 1 d . . . . .
C3 C -0.2876(2) 0.28873(14) 0.14807(17) 0.0192(5) Uani 1 1 d . . . . .
H3 H -0.2999 0.3328 0.1121 0.023 Uiso 1 1 calc R U . . .
C4 C -0.3539(2) 0.27937(15) 0.21501(17) 0.0226(5) Uani 1 1 d . . . . .
H4 H -0.4112 0.3176 0.2257 0.027 Uiso 1 1 calc R U . . .
C5 C -0.3375(2) 0.21514(15) 0.26620(16) 0.0209(5) Uani 1 1 d . . . . .
H5 H -0.3860 0.2081 0.3103 0.025 Uiso 1 1 calc R U . . .
C6 C -0.2496(2) 0.16070(13) 0.25288(16) 0.0153(5) Uani 1 1 d . . . . .
C7 C -0.1311(2) 0.05589(12) 0.12355(15) 0.0132(4) Uani 1 1 d . . . . .
C8 C -0.0549(2) -0.00711(13) 0.11733(16) 0.0158(5) Uani 1 1 d . . . . .
H8 H -0.0939 -0.0395 0.0673 0.019 Uiso 1 1 calc R U . . .
C9 C 0.0713(2) -0.02874(12) 0.17507(16) 0.0145(5) Uani 1 1 d . . . . .
C10 C -0.2769(2) 0.05705(13) 0.06464(17) 0.0195(5) Uani 1 1 d . . . . .
H10A H -0.3371 0.0562 0.1045 0.029 Uiso 1 1 calc R U . . .
H10B H -0.2947 0.0134 0.0243 0.029 Uiso 1 1 calc R U . . .
H10C H -0.2936 0.1023 0.0270 0.029 Uiso 1 1 calc R U . . .
C11 C 0.1162(3) -0.10719(13) 0.16409(18) 0.0217(5) Uani 1 1 d . . . . .
H11A H 0.2039 -0.1061 0.1509 0.033 Uiso 1 1 calc R U . . .
H11B H 0.0489 -0.1314 0.1131 0.033 Uiso 1 1 calc R U . . .
H11C H 0.1248 -0.1349 0.2212 0.033 Uiso 1 1 calc R U . . .
C12 C 0.2669(2) -0.01854(12) 0.30184(15) 0.0130(4) Uani 1 1 d . . . . .
C13 C 0.3952(2) -0.01730(12) 0.28837(16) 0.0146(5) Uani 1 1 d . . . . .
C14 C 0.5083(2) -0.04634(13) 0.35270(17) 0.0188(5) Uani 1 1 d . . . . .
H14 H 0.5945 -0.0447 0.3417 0.023 Uiso 1 1 calc R U . . .
C15 C 0.4941(3) -0.07752(13) 0.43264(17) 0.0204(5) Uani 1 1 d . . . . .
H15 H 0.5714 -0.0964 0.4775 0.024 Uiso 1 1 calc R U . . .
C16 C 0.3684(3) -0.08149(13) 0.44815(16) 0.0199(5) Uani 1 1 d . . . . .
H16 H 0.3587 -0.1038 0.5028 0.024 Uiso 1 1 calc R U . . .
C17 C 0.2565(2) -0.05245(12) 0.38281(16) 0.0162(5) Uani 1 1 d . . . . .
C23 C 0.0995(2) 0.12381(12) 0.37840(16) 0.0134(4) Uani 1 1 d . . . . .
C24 C 0.1023(2) 0.23820(13) 0.26448(15) 0.0136(5) Uani 1 1 d . . . . .
C25 C 0.3115(2) 0.15167(12) 0.32131(16) 0.0154(5) Uani 1 1 d . . . . .

loop_
_atom_site_aniso_label
_atom_site_aniso_U_11
_atom_site_aniso_U_22
_atom_site_aniso_U_33
_atom_site_aniso_U_23
_atom_site_aniso_U_13
_atom_site_aniso_U_12
O1 0.0193(9) 0.0152(7) 0.0177(9) -0.0009(7) 0.0091(7) -0.0021(7)
N3 0.0148(13) 0.0133(11) 0.0192(9) 0.0021(8) 0.0076(8) -0.0014(9)
C18 0.0161(10) 0.0141(9) 0.0183(9) 0.0013(8) 0.0076(8) -0.0029(8)
C19 0.0173(9) 0.0148(8) 0.0168(9) 0.0002(7) 0.0064(8) -0.0023(7)
C20 0.0172(9) 0.0150(8) 0.0169(11) 0.0005(9) 0.0072(10) -0.0036(7)
C21 0.0178(10) 0.0181(9) 0.0184(11) 0.0006(9) 0.0067(9) -0.0017(8)
C22 0.0185(9) 0.0177(10) 0.0177(10) -0.0011(9) 0.0079(9) -0.0013(9)
O1A 0.0179(12) 0.0156(11) 0.0173(12) -0.0008(10) 0.0076(11) -0.0019(10)
N3A 0.0155(15) 0.0136(14) 0.0188(14) 0.0022(13) 0.0077(13) -0.0025(13)
C18A 0.0163(12) 0.0142(11) 0.0184(11) 0.0011(11) 0.0068(11) -0.0022(11)
C19A 0.0174(10) 0.0148(9) 0.0172(10) 0.0001(9) 0.0074(9) -0.0025(9)
C20A 0.0175(11) 0.0157(11) 0.0173(12) 0.0001(11) 0.0072(11) -0.0026(10)
C21A 0.0180(11) 0.0167(11) 0.0177(13) -0.0005(11) 0.0072(12) -0.0024(11)
C22A 0.0184(11) 0.0169(11) 0.0178(12) -0.0009(11) 0.0075(11) -0.0015(11)
Re1 0.00846(4) 0.00929(4) 0.01208(4) 0.00018(3) 0.00298(3) -0.00128(3)
Cl1 0.0228(3) 0.0193(3) 0.0166(3) 0.0061(2) 0.0077(2) 0.0022(2)
Cl2 0.0197(3) 0.0264(3) 0.0202(3) 0.0068(2) 0.0084(2) -0.0049(2)
Cl3 0.0156(3) 0.0295(3) 0.0178(3) 0.0040(2) 0.0075(2) 0.0043(2)
Cl4 0.0262(3) 0.0200(3) 0.0255(3) 0.0061(2) 0.0130(3) -0.0021(2)
O2 0.0265(10) 0.0243(10) 0.0141(8) -0.0042(7) 0.0071(7) -0.0049(7)
O3 0.0215(9) 0.0121(9) 0.0317(10) 0.0005(7) 0.0051(8) -0.0016(7)
O4 0.0118(9) 0.0300(10) 0.0217(9) 0.0008(8) 0.0017(7) -0.0036(7)
N1 0.0117(9) 0.0111(9) 0.0100(9) 0.0007(7) 0.0034(7) -0.0005(7)
N2 0.0122(9) 0.0123(9) 0.0100(9) 0.0003(7) 0.0028(7) -0.0005(7)
C1 0.0083(10) 0.0150(11) 0.0116(10) -0.0021(9) 0.0004(8) -0.0011(8)
C2 0.0123(11) 0.0171(11) 0.0106(10) -0.0007(9) 0.0005(8) -0.0019(9)
C3 0.0184(12) 0.0175(12) 0.0171(12) -0.0016(9) -0.0023(10) 0.0044(9)
C4 0.0150(12) 0.0310(14) 0.0183(12) -0.0064(11) -0.0007(10) 0.0087(10)
C5 0.0115(11) 0.0362(15) 0.0154(12) -0.0038(10) 0.0042(9) 0.0011(10)
C6 0.0109(11) 0.0205(11) 0.0134(11) 0.0001(9) 0.0014(9) -0.0015(9)
C7 0.0137(11) 0.0148(11) 0.0107(10) 0.0004(8) 0.0028(9) -0.0021(9)
C8 0.0161(12) 0.0146(11) 0.0148(11) -0.0044(9) 0.0012(9) -0.0017(9)
C9 0.0155(11) 0.0137(11) 0.0153(11) -0.0011(9) 0.0061(9) -0.0018(9)
C10 0.0159(12) 0.0173(12) 0.0213(13) -0.0050(10) -0.0011(10) -0.0010(9)
C11 0.0191(12) 0.0172(12) 0.0251(13) -0.0065(10) 0.0006(10) 0.0025(10)
C12 0.0140(11) 0.0091(10) 0.0144(11) -0.0008(8) 0.0015(9) 0.0007(8)
C13 0.0180(12) 0.0106(10) 0.0146(11) 0.0001(9) 0.0037(9) 0.0014(9)
C14 0.0170(12) 0.0133(11) 0.0239(13) -0.0036(9) 0.0023(10) 0.0017(9)
C15 0.0221(13) 0.0122(11) 0.0196(12) 0.0006(9) -0.0058(10) 0.0021(9)
C16 0.0317(14) 0.0106(11) 0.0132(11) 0.0014(9) -0.0004(10) -0.0017(10)
C17 0.0203(12) 0.0108(11) 0.0183(12) -0.0014(9) 0.0067(10) -0.0028(9)
C23 0.0105(10) 0.0088(10) 0.0185(12) -0.0012(9) 0.0004(9) -0.0022(8)
C24 0.0093(11) 0.0168(12) 0.0138(11) 0.0006(9) 0.0017(9) -0.0030(8)
C25 0.0179(12) 0.0127(11) 0.0172(11) 0.0017(9) 0.0078(10) 0.0004(9)

loop_
_atom_type_symbol
_atom_type_description
_atom_type_scat_dispersion_real
_atom_type_scat_dispersion_imag
_atom_type_scat_source
C C 0.0033 0.0016 'International Tables Vol C Tables 4.2.6.8 and 6.1.1.4'
H H 0.0000 0.0000 'International Tables Vol C Tables 4.2.6.8 and 6.1.1.4'
N N 0.0061 0.0033 'International Tables Vol C Tables 4.2.6.8 and 6.1.1.4'
O O 0.0106 0.0060 'International Tables Vol C Tables 4.2.6.8 and 6.1.1.4'
Cl Cl 0.1484 0.1585 'International Tables Vol C Tables 4.2.6.8 and 6.1.1.4'
Re Re -1.0185 7.2310 'International Tables Vol C Tables 4.2.6.8 and 6.1.1.4'

loop_
_geom_angle_atom_site_label_1
_geom_angle_atom_site_label_2
_geom_angle_atom_site_label_3
_geom_angle
C22 O1 C19 104.9(2)
C18 N3 Re1 117.75(19)
C18 N3 H3X 112(2)
Re1 N3 H3X 108(2)
C18 N3 H3Y 111(2)
Re1 N3 H3Y 110(2)
H3X N3 H3Y 96(3)
N3 C18 C19 112.9(2)
N3 C18 H18A 109.0
C19 C18 H18A 109.0
N3 C18 H18B 109.0
C19 C18 H18B 109.0
H18A C18 H18B 107.8
O1 C19 C18 107.4(2)
O1 C19 C20 105.4(2)
C18 C19 C20 114.3(2)
O1 C19 H19 109.9
C18 C19 H19 109.9
C20 C19 H19 109.9
C19 C20 C21 103.6(2)
C19 C20 H20A 111.0
C21 C20 H20A 111.0
C19 C20 H20B 111.0
C21 C20 H20B 111.0
H20A C20 H20B 109.0
C22 C21 C20 104.4(3)
C22 C21 H21A 110.9
C20 C21 H21A 110.9
C22 C21 H21B 110.9
C20 C21 H21B 110.9
H21A C21 H21B 108.9
O1 C22 C21 105.7(2)
O1 C22 H22A 110.6
C21 C22 H22A 110.6
O1 C22 H22B 110.6
C21 C22 H22B 110.6
H22A C22 H22B 108.7
C19A O1A C22A 107.6(15)
C18A N3A Re1 124.3(10)
C18A N3A H3A1 106.2
Re1 N3A H3A1 106.2
C18A N3A H3A2 106.2
Re1 N3A H3A2 106.2
H3A1 N3A H3A2 106.4
N3A C18A C19A 107.9(18)
N3A C18A H18C 110.1
C19A C18A H18C 110.1
N3A C18A H18D 110.1
C19A C18A H18D 110.1
H18C C18A H18D 108.4
O1A C19A C20A 106.2(14)
O1A C19A C18A 114.9(12)
C20A C19A C18A 111.5(14)
O1A C19A H19A 108.0
C20A C19A H19A 108.0
C18A C19A H19A 108.0
C21A C20A C19A 103.8(15)
C21A C20A H20C 111.0
C19A C20A H20C 111.0
C21A C20A H20D 111.0
C19A C20A H20D 111.0
H20C C20A H20D 109.0
C20A C21A C22A 100.3(16)
C20A C21A H21C 111.7
C22A C21A H21C 111.7
C20A C21A H21D 111.7
C22A C21A H21D 111.7
H21C C21A H21D 109.5
O1A C22A C21A 102.8(14)
O1A C22A H22C 111.2
C21A C22A H22C 111.2
O1A C22A H22D 111.2
C21A C22A H22D 111.2
H22C C22A H22D 109.1
C25 Re1 C24 85.46(9)
C25 Re1 C23 86.06(9)
C24 Re1 C23 88.95(9)
C25 Re1 N2 95.54(8)
C24 Re1 N2 174.99(8)
C23 Re1 N2 96.01(8)
C25 Re1 N1 176.41(8)
C24 Re1 N1 93.78(8)
C23 Re1 N1 97.44(8)
N2 Re1 N1 84.93(7)
C25 Re1 N3 94.21(14)
C24 Re1 N3 92.64(12)
C23 Re1 N3 178.41(11)
N2 Re1 N3 82.40(11)
N1 Re1 N3 82.32(13)
C25 Re1 N3A 99.0(9)
C24 Re1 N3A 96.8(6)
C23 Re1 N3A 172.6(5)
N2 Re1 N3A 78.2(5)
N1 Re1 N3A 77.6(9)
C7 N1 C1 117.22(18)
C7 N1 Re1 126.84(15)
C1 N1 Re1 115.92(13)
C9 N2 C12 117.37(19)
C9 N2 Re1 126.98(15)
C12 N2 Re1 115.64(13)
C6 C1 C2 116.2(2)
C6 C1 N1 121.5(2)
C2 C1 N1 122.3(2)
C3 C2 C1 122.5(2)
C3 C2 Cl1 118.36(18)
C1 C2 Cl1 119.06(17)
C2 C3 C4 119.0(2)
C2 C3 H3 120.5
C4 C3 H3 120.5
C5 C4 C3 120.5(2)
C5 C4 H4 119.7
C3 C4 H4 119.7
C4 C5 C6 119.5(2)
C4 C5 H5 120.3
C6 C5 H5 120.3
C5 C6 C1 122.2(2)
C5 C6 Cl2 119.07(18)
C1 C6 Cl2 118.75(18)
N1 C7 C8 124.1(2)
N1 C7 C10 118.9(2)
C8 C7 C10 117.0(2)
C7 C8 C9 128.6(2)
C7 C8 H8 115.7
C9 C8 H8 115.7
N2 C9 C8 124.1(2)
N2 C9 C11 119.1(2)
C8 C9 C11 116.8(2)
C7 C10 H10A 109.5
C7 C10 H10B 109.5
H10A C10 H10B 109.5
C7 C10 H10C 109.5
H10A C10 H10C 109.5
H10B C10 H10C 109.5
C9 C11 H11A 109.5
C9 C11 H11B 109.5
H11A C11 H11B 109.5
C9 C11 H11C 109.5
H11A C11 H11C 109.5
H11B C11 H11C 109.5
C13 C12 C17 116.6(2)
C13 C12 N2 122.3(2)
C17 C12 N2 121.1(2)
C14 C13 C12 122.1(2)
C14 C13 Cl3 118.75(19)
C12 C13 Cl3 119.14(17)
C15 C14 C13 119.4(2)
C15 C14 H14 120.3
C13 C14 H14 120.3
C14 C15 C16 120.6(2)
C14 C15 H15 119.7
C16 C15 H15 119.7
C15 C16 C17 119.1(2)
C15 C16 H16 120.4
C17 C16 H16 120.4
C16 C17 C12 122.1(2)
C16 C17 Cl4 118.84(19)
C12 C17 Cl4 119.03(18)
O2 C23 Re1 176.24(19)
O3 C24 Re1 178.1(2)
O4 C25 Re1 176.6(2)

loop_
_geom_bond_atom_site_label_1
_geom_bond_atom_site_label_2
_geom_bond_distance
O1 C22 1.433(3)
O1 C19 1.434(3)
N3 C18 1.476(4)
N3 Re1 2.223(2)
N3 H3X 0.84(3)
N3 H3Y 0.85(3)
C18 C19 1.506(3)
C18 H18A 0.9900
C18 H18B 0.9900
C19 C20 1.524(4)
C19 H19 1.0000
C20 C21 1.533(3)
C20 H20A 0.9900
C20 H20B 0.9900
C21 C22 1.525(4)
C21 H21A 0.9900
C21 H21B 0.9900
C22 H22A 0.9900
C22 H22B 0.9900
O1A C19A 1.437(8)
O1A C22A 1.438(8)
N3A C18A 1.469(10)
N3A Re1 2.229(9)
N3A H3A1 0.9100
N3A H3A2 0.9100
C18A C19A 1.64(2)
C18A H18C 0.9900
C18A H18D 0.9900
C19A C20A 1.517(8)
C19A H19A 1.0000
C20A C21A 1.512(8)
C20A H20C 0.9900
C20A H20D 0.9900
C21A C22A 1.513(8)
C21A H21C 0.9900
C21A H21D 0.9900
C22A H22C 0.9900
C22A H22D 0.9900
Re1 C25 1.911(2)
Re1 C24 1.918(2)
Re1 C23 1.922(2)
Re1 N2 2.1680(18)
Re1 N1 2.1732(18)
Cl1 C2 1.740(2)
Cl2 C6 1.734(2)
Cl3 C13 1.738(2)
Cl4 C17 1.735(2)
O2 C23 1.154(3)
O3 C24 1.152(3)
O4 C25 1.161(3)
N1 C7 1.334(3)
N1 C1 1.420(3)
N2 C9 1.331(3)
N2 C12 1.430(3)
C1 C6 1.395(3)
C1 C2 1.399(3)
C2 C3 1.384(3)
C3 C4 1.385(4)
C3 H3 0.9500
C4 C5 1.375(4)
C4 H4 0.9500
C5 C6 1.387(3)
C5 H5 0.9500
C7 C8 1.398(3)
C7 C10 1.513(3)
C8 C9 1.399(3)
C8 H8 0.9500
C9 C11 1.510(3)
C10 H10A 0.9800
C10 H10B 0.9800
C10 H10C 0.9800
C11 H11A 0.9800
C11 H11B 0.9800
C11 H11C 0.9800
C12 C13 1.394(3)
C12 C17 1.400(3)
C13 C14 1.389(3)
C14 C15 1.379(4)
C14 H14 0.9500
C15 C16 1.382(4)
C15 H15 0.9500
C16 C17 1.389(3)
C16 H16 0.9500

loop_
_geom_hbond_atom_site_label_D
_geom_hbond_atom_site_label_H
_geom_hbond_atom_site_label_A
_geom_hbond_distance_DH
_geom_hbond_distance_HA
_geom_hbond_distance_DA
_geom_hbond_angle_DHA
N3 H3X Cl1 0.84(3) 2.77(3) 3.387(5) 131(3)
N3 H3Y Cl3 0.85(3) 2.75(3) 3.346(5) 128(3)
N3A H3A1 O1A 0.91 2.45 2.99(3) 118.2
N3A H3A1 Cl3 0.91 2.52 3.36(4) 153.0

loop_
_geom_torsion_atom_site_label_1
_geom_torsion_atom_site_label_2
_geom_torsion_atom_site_label_3
_geom_torsion_atom_site_label_4
_geom_torsion
Re1 N3 C18 C19 175.0(2)
C22 O1 C19 C18 -162.5(3)
C22 O1 C19 C20 -40.2(3)
N3 C18 C19 O1 -58.9(4)
N3 C18 C19 C20 -175.4(3)
O1 C19 C20 C21 25.8(3)
C18 C19 C20 C21 143.4(2)
C19 C20 C21 C22 -2.8(3)
C19 O1 C22 C21 38.3(4)
C20 C21 C22 O1 -21.1(4)
Re1 N3A C18A C19A 103(2)
C22A O1A C19A C20A -14(2)
C22A O1A C19A C18A 109.9(18)
N3A C18A C19A O1A 57.3(18)
N3A C18A C19A C20A 178.3(14)
O1A C19A C20A C21A -14(2)
C18A C19A C20A C21A -140.0(14)
C19A C20A C21A C22A 35(2)
C19A O1A C22A C21A 37(2)
C20A C21A C22A O1A -44(2)
C7 N1 C1 C6 86.2(3)
Re1 N1 C1 C6 -92.3(2)
C7 N1 C1 C2 -95.7(3)
Re1 N1 C1 C2 85.8(2)
C6 C1 C2 C3 3.3(3)
N1 C1 C2 C3 -174.8(2)
C6 C1 C2 Cl1 -174.23(16)
N1 C1 C2 Cl1 7.6(3)
C1 C2 C3 C4 -2.2(3)
Cl1 C2 C3 C4 175.43(18)
C2 C3 C4 C5 -0.9(4)
C3 C4 C5 C6 2.5(4)
C4 C5 C6 C1 -1.2(4)
C4 C5 C6 Cl2 178.92(19)
C2 C1 C6 C5 -1.6(3)
N1 C1 C6 C5 176.6(2)
C2 C1 C6 Cl2 178.22(16)
N1 C1 C6 Cl2 -3.6(3)
C1 N1 C7 C8 -170.4(2)
Re1 N1 C7 C8 7.9(3)
C1 N1 C7 C10 9.0(3)
Re1 N1 C7 C10 -172.68(16)
N1 C7 C8 C9 12.5(4)
C10 C7 C8 C9 -166.9(2)
C12 N2 C9 C8 170.1(2)
Re1 N2 C9 C8 -8.6(3)
C12 N2 C9 C11 -9.3(3)
Re1 N2 C9 C11 172.00(16)
C7 C8 C9 N2 -12.2(4)
C7 C8 C9 C11 167.3(2)
C9 N2 C12 C13 96.2(3)
Re1 N2 C12 C13 -85.0(2)
C9 N2 C12 C17 -85.9(3)
Re1 N2 C12 C17 92.9(2)
C17 C12 C13 C14 -1.6(3)
N2 C12 C13 C14 176.4(2)
C17 C12 C13 Cl3 177.55(17)
N2 C12 C13 Cl3 -4.5(3)
C12 C13 C14 C15 0.0(4)
Cl3 C13 C14 C15 -179.17(18)
C13 C14 C15 C16 1.4(4)
C14 C15 C16 C17 -1.1(4)
C15 C16 C17 C12 -0.6(4)
C15 C16 C17 Cl4 178.80(18)
C13 C12 C17 C16 1.9(3)
N2 C12 C17 C16 -176.1(2)
C13 C12 C17 Cl4 -177.47(17)
N2 C12 C17 Cl4 4.5(3)
